data_1535138
loop_
_publ_author_name
'Ben Salah, M.'
'Vilminot, S.'
'Kurmoo, M.'
'Bouree-Vigneron, F.'
'Richard-Plouet, M.'
'Gilles, A.'
'Mhiri, T.'

_publ_section_title
;
 Synthesis, nuclear, and magnetic structures and magnetic properties of
 (Mn3 (O H)2 (S O4)2 (H2 O)2)
;
_journal_name_full 'Chemistry - A European Journal'
_journal_page_first 2048
_journal_page_last 2057
_journal_volume 10
_journal_year 2004
_chemical_formula_sum 'H6 Mn3 O12 S2'
_chemical_name_systematic 'Mn3 (O H)2 (S O4)2 (H2 O)2'
_space_group_IT_number 57
_symmetry_space_group_name_Hall '-P 2c 2b'
_symmetry_space_group_name_H-M 'P b c m'
_cell_angle_alpha 90
_cell_angle_beta 90
_cell_angle_gamma 90
_cell_formula_units_Z 4
_cell_length_a 7.2852
_cell_length_b 9.9568
_cell_length_c 13.2519
_cell_volume 961.257
_citation_journal_id_ASTM CEUJED
_cod_data_source_file BenSalah_CEUJED_2004_1204.cif
_cod_data_source_block H6Mn3O12S2
_cod_original_cell_volume 961.2568
_cod_database_code 1535138

loop_
_symmetry_equiv_pos_as_xyz
x,y,z
-x,-y,z+1/2
x,-y+1/2,-z
-x,y+1/2,-z+1/2
-x,-y,-z
x,y,-z-1/2
-x,y-1/2,z
x,-y-1/2,z-1/2

loop_
_atom_site_label
_atom_site_type_symbol
_atom_site_fract_x
_atom_site_fract_y
_atom_site_fract_z
_atom_site_occupancy
_atom_site_U_iso_or_equiv
O1 O-2 0.5831 0.0344 0.25 1 0.0
O6 O-2 0.7846 0.4463 0.25 1 0.0
H1 H+1 0.72 0.4947 0.25 1 0.0
S1 S+6 0.79273 0.25 0 1 0.0
O4 O-2 0.4111 0.2921 0.25 1 0.0
O8 O-2 0.3058 0.1117 0.0536 1 0.0
H3 H+1 0.3841 0.1807 0.069 0.5 0.0
H2 H+1 0.0644 0.2401 0.25 1 0.0
H4 H+1 0.3238 0.3756 0.4784 0.5 0.0
O7 O-2 0.0253 0.6639 0.25 1 0.0
Mn1 Mn+2 0.06402 0.03169 0.12842 1 0.0
Mn2 Mn+2 0.29954 0.7404 0.25 1 0.0
O3 O-2 0.3248 0.7454 0.0893 1 0.0
S2 S+6 0.29971 0.41416 0.25 1 0.0
O2 O-2 0.0874 0.6289 -0.00349 1 0.0
O5 O-2 0.1815 0.4144 0.159 1 0.0
